data_4068647
loop_
_publ_author_name
'Boulho, C\'edric'
'Keys, Tracy'
'Coppel, Yannick'
'Vendier, Laure'
'Etienne, Michel'
'Locati, Abel'
'Bessac, Fabienne'
'Maseras, Feliu'
'Pantazis, Dimitrios A.'
'McGrady, John E.'

_publ_section_title
;
 C&#x2212;C Coupling Constants,JCC, Are Reliable Probes for \a-C&#x2212;C
 Agostic Structures
;
_journal_issue 4
_journal_name_full Organometallics
_journal_page_first 940
_journal_paper_doi 10.1021/om800999a
_journal_volume 28
_journal_year 2009
_chemical_absolute_configuration ad
_chemical_compound_source 'synthesis as described'
_chemical_formula_moiety 'C27 H25 Fe1 O1 P1'
_chemical_formula_sum 'C27 H25 Fe O P'
_chemical_formula_weight 452.29
_chemical_name_systematic
;
 ?
;
_space_group_IT_number 4
_symmetry_cell_setting monoclinic
_symmetry_Int_Tables_number 4
_symmetry_space_group_name_Hall 'P 2yb'
_symmetry_space_group_name_H-M 'P 1 21 1'
_atom_sites_solution_hydrogens geom
_atom_sites_solution_primary direct
_atom_sites_solution_secondary difmap
_cell_angle_alpha 90
_cell_angle_beta 96.142(3)
_cell_angle_gamma 90
_cell_formula_units_Z 2
_cell_length_a 7.7170(6)
_cell_length_b 15.7300(11)
_cell_length_c 9.0033(8)
_cell_measurement_reflns_used 3820
_cell_measurement_temperature 180(2)
_cell_measurement_theta_max 26.38
_cell_measurement_theta_min 2.28
_cell_measurement_wavelength 0.71073
_cell_volume 1086.62(15)
_computing_cell_refinement 'Bruker SMART'
_computing_data_collection 'Bruker SMART'
_computing_data_reduction 'Bruker SAINT'
_computing_molecular_graphics 'Ortep-3 for Windows (Farrugia, 1997)'
_computing_publication_material 'WinGX publication routines (Farrugia, 1999)'
_computing_structure_refinement 'SHELXL-97 (Sheldrick, 1997)'
_computing_structure_solution 'SHELXS-86 (Sheldrick, 1986)'
_diffrn_ambient_temperature 180(2)
_diffrn_measured_fraction_theta_full 1
_diffrn_measured_fraction_theta_max 1
_diffrn_measurement_device_type 'Bruker Kappa APEX II'
_diffrn_measurement_method \w-\f
_diffrn_radiation_monochromator graphite
_diffrn_radiation_source 'fine-focus sealed tube'
_diffrn_radiation_type MoK\a
_diffrn_reflns_av_R_equivalents 0.0357
_diffrn_reflns_av_unetI/netI 0.0585
_diffrn_reflns_limit_h_max 9
_diffrn_reflns_limit_h_min -9
_diffrn_reflns_limit_k_max 18
_diffrn_reflns_limit_k_min -19
_diffrn_reflns_limit_l_max 11
_diffrn_reflns_limit_l_min -11
_diffrn_reflns_number 10869
_diffrn_reflns_theta_full 26.81
_diffrn_reflns_theta_max 26.81
_diffrn_reflns_theta_min 2.59
_diffrn_standards_decay_% 0
_diffrn_standards_interval_count 0
_diffrn_standards_interval_time 0
_diffrn_standards_number 0
_exptl_absorpt_coefficient_mu 0.784
_exptl_absorpt_correction_T_max 0.931
_exptl_absorpt_correction_T_min 0.854
_exptl_absorpt_correction_type multi-scan
_exptl_absorpt_process_details
;
        [c.f. r.h. blessing, acta cryst. (1995), a51, 33-38]
;
_exptl_crystal_colour orange
_exptl_crystal_density_diffrn 1.382
_exptl_crystal_density_method 'not measured'
_exptl_crystal_description platelet
_exptl_crystal_F_000 472
_exptl_crystal_size_max 0.25
_exptl_crystal_size_mid 0.2
_exptl_crystal_size_min 0.08
_refine_diff_density_max 0.289
_refine_diff_density_min -0.213
_refine_diff_density_rms 0.048
_refine_ls_abs_structure_details 'Flack H D (1983), Acta Cryst. A39, 876-881'
_refine_ls_abs_structure_Flack 0.013(12)
_refine_ls_extinction_method none
_refine_ls_goodness_of_fit_ref 0.971
_refine_ls_hydrogen_treatment constr
_refine_ls_matrix_type full
_refine_ls_number_parameters 271
_refine_ls_number_reflns 4518
_refine_ls_number_restraints 1
_refine_ls_restrained_S_all 0.971
_refine_ls_R_factor_all 0.0429
_refine_ls_R_factor_gt 0.0332
_refine_ls_shift/su_max 0.001
_refine_ls_shift/su_mean 0
_refine_ls_structure_factor_coef Fsqd
_refine_ls_weighting_details 'calc w=1/[\s^2^(Fo^2^)+(0.0219P)^2^+0.0000P] where P=(Fo^2^+2Fc^2^)/3'
_refine_ls_weighting_scheme calc
_refine_ls_wR_factor_gt 0.0588
_refine_ls_wR_factor_ref 0.0617
_reflns_number_gt 3941
_reflns_number_total 4518
_reflns_threshold_expression >2\s(I)
_cod_data_source_file om800999a_si_001.cif
_cod_data_source_block cbe090508
_cod_database_code 4068647

loop_
_symmetry_equiv_pos_as_xyz
'x, y, z'
'-x, y+1/2, -z'

loop_
_atom_site_label
_atom_site_type_symbol
_atom_site_fract_x
_atom_site_fract_y
_atom_site_fract_z
_atom_site_U_iso_or_equiv
_atom_site_adp_type
_atom_site_occupancy
_atom_site_symmetry_multiplicity
_atom_site_calc_flag
_atom_site_refinement_flags
C1 C 0.1105(4) 0.27751(17) 0.5979(3) 0.0321(6) Uani 1 1 d .
H1 H 0.2102 0.3171 0.6255 0.038 Uiso 1 1 calc R
C2 C 0.1069(4) 0.25041(19) 0.4389(3) 0.0437(8) Uani 1 1 d .
H2A H 0.2036 0.2692 0.3828 0.052 Uiso 1 1 calc R
H2B H 0.0595 0.1934 0.4115 0.052 Uiso 1 1 calc R
C3 C -0.0165(5) 0.31623(19) 0.4831(3) 0.0482(8) Uani 1 1 d .
H3A H 0.0035 0.3758 0.454 0.058 Uiso 1 1 calc R
H3B H -0.1405 0.3 0.4827 0.058 Uiso 1 1 calc R
C4 C -0.1201(4) 0.16506(15) 0.6763(3) 0.0278(6) Uani 1 1 d .
C5 C 0.1465(4) 0.08812(17) 0.8922(3) 0.0353(7) Uani 1 1 d .
H5 H 0.0651 0.0469 0.9331 0.042 Uiso 1 1 calc R
C6 C 0.2239(4) 0.15895(16) 0.9670(3) 0.0336(7) Uani 1 1 d .
H6 H 0.2062 0.1771 1.0707 0.04 Uiso 1 1 calc R
C7 C 0.3340(3) 0.1993(2) 0.8731(3) 0.0358(6) Uani 1 1 d .
H7 H 0.4089 0.2502 0.8985 0.043 Uiso 1 1 calc R
C8 C 0.3234(4) 0.15211(18) 0.7379(3) 0.0368(7) Uani 1 1 d .
H8 H 0.3896 0.1642 0.6506 0.044 Uiso 1 1 calc R
C9 C 0.2070(4) 0.08461(17) 0.7493(3) 0.0379(7) Uani 1 1 d .
H9 H 0.1763 0.0401 0.6717 0.045 Uiso 1 1 calc R
C10 C -0.1909(3) 0.27230(16) 1.0251(3) 0.0241(6) Uani 1 1 d .
C11 C -0.1930(3) 0.18933(19) 1.0755(3) 0.0336(6) Uani 1 1 d .
H11 H -0.1252 0.1473 1.0326 0.04 Uiso 1 1 calc R
C12 C -0.2935(4) 0.16688(17) 1.1885(3) 0.0401(7) Uani 1 1 d .
H12 H -0.2919 0.11 1.2239 0.048 Uiso 1 1 calc R
C13 C -0.3948(4) 0.22625(18) 1.2491(3) 0.0410(8) Uani 1 1 d .
H13 H -0.464 0.2106 1.3259 0.049 Uiso 1 1 calc R
C14 C -0.3960(4) 0.3090(2) 1.1982(3) 0.0373(7) Uani 1 1 d .
H14 H -0.4662 0.3504 1.2399 0.045 Uiso 1 1 calc R
C15 C -0.2955(3) 0.33181(17) 1.0871(3) 0.0308(6) Uani 1 1 d .
H15 H -0.2978 0.3889 1.0522 0.037 Uiso 1 1 calc R
C16 C -0.1885(3) 0.37845(16) 0.7704(2) 0.0243(6) Uani 1 1 d .
C17 C -0.1478(4) 0.46331(18) 0.7529(3) 0.0343(7) Uani 1 1 d .
H17 H -0.0431 0.4859 0.8028 0.041 Uiso 1 1 calc R
C18 C -0.2603(4) 0.51594(19) 0.6617(3) 0.0467(8) Uani 1 1 d .
H18 H -0.2317 0.5741 0.6499 0.056 Uiso 1 1 calc R
C19 C -0.4119(4) 0.48387(19) 0.5893(3) 0.0428(8) Uani 1 1 d .
H19 H -0.4877 0.5197 0.5271 0.051 Uiso 1 1 calc R
C20 C -0.4538(4) 0.39951(19) 0.6073(3) 0.0381(7) Uani 1 1 d .
H20 H -0.5584 0.3771 0.5569 0.046 Uiso 1 1 calc R
C21 C -0.3439(3) 0.34735(17) 0.6985(3) 0.0312(6) Uani 1 1 d .
H21 H -0.3751 0.2897 0.712 0.037 Uiso 1 1 calc R
C22 C 0.1113(3) 0.37526(15) 0.9904(3) 0.0232(5) Uani 1 1 d .
C23 C 0.1066(3) 0.39327(15) 1.1401(3) 0.0273(6) Uani 1 1 d .
H23 H 0.0228 0.3663 1.194 0.033 Uiso 1 1 calc R
C24 C 0.2238(4) 0.45063(18) 1.2121(3) 0.0363(7) Uani 1 1 d .
H24 H 0.2192 0.4627 1.3149 0.044 Uiso 1 1 calc R
C25 C 0.3464(4) 0.49004(17) 1.1361(4) 0.0402(7) Uani 1 1 d .
H25 H 0.4233 0.5308 1.1853 0.048 Uiso 1 1 calc R
C26 C 0.3573(4) 0.47033(16) 0.9883(3) 0.0364(7) Uani 1 1 d .
H26 H 0.4449 0.4958 0.9365 0.044 Uiso 1 1 calc R
C27 C 0.2410(3) 0.41352(16) 0.9153(3) 0.0327(6) Uani 1 1 d .
H27 H 0.2491 0.4003 0.8134 0.039 Uiso 1 1 calc R
O1 O -0.2469(3) 0.14030(13) 0.6087(2) 0.0462(5) Uani 1 1 d .
P1 P -0.04565(8) 0.30342(4) 0.88493(7) 0.02171(14) Uani 1 1 d .
Fe1 Fe 0.07481(4) 0.19997(2) 0.76955(3) 0.02362(9) Uani 1 1 d .

loop_
_atom_site_aniso_label
_atom_site_aniso_U_11
_atom_site_aniso_U_22
_atom_site_aniso_U_33
_atom_site_aniso_U_23
_atom_site_aniso_U_13
_atom_site_aniso_U_12
C1 0.0286(15) 0.0364(16) 0.0320(14) -0.0032(12) 0.0072(12) -0.0072(13)
C2 0.0472(19) 0.0480(18) 0.0375(16) 0.0049(14) 0.0119(15) 0.0082(15)
C3 0.074(2) 0.0445(19) 0.0296(15) 0.0075(14) 0.0222(16) 0.0150(18)
C4 0.0327(16) 0.0226(13) 0.0282(13) 0.0027(11) 0.0034(12) 0.0048(12)
C5 0.0361(17) 0.0264(15) 0.0408(15) 0.0092(13) -0.0073(14) 0.0056(13)
C6 0.0369(17) 0.0304(14) 0.0306(14) 0.0046(12) -0.0093(13) 0.0043(13)
C7 0.0249(13) 0.0330(13) 0.0471(15) 0.0011(17) -0.0068(11) 0.0051(17)
C8 0.0238(15) 0.0427(17) 0.0436(16) 0.0022(14) 0.0019(13) 0.0124(13)
C9 0.0352(17) 0.0304(15) 0.0462(17) -0.0091(13) -0.0042(14) 0.0122(14)
C10 0.0226(14) 0.0317(14) 0.0177(12) 0.0007(10) 0.0013(10) -0.0061(11)
C11 0.0432(16) 0.0299(16) 0.0289(12) -0.0025(12) 0.0086(11) -0.0122(15)
C12 0.054(2) 0.0321(15) 0.0355(16) 0.0061(12) 0.0096(15) -0.0117(14)
C13 0.0365(17) 0.057(2) 0.0305(15) 0.0066(13) 0.0096(14) -0.0079(14)
C14 0.0313(16) 0.0517(18) 0.0305(14) 0.0065(14) 0.0097(12) 0.0109(15)
C15 0.0280(15) 0.0339(15) 0.0307(14) 0.0060(11) 0.0030(12) 0.0056(12)
C16 0.0264(14) 0.0248(13) 0.0232(13) 0.0016(11) 0.0086(11) 0.0000(11)
C17 0.0416(18) 0.0294(15) 0.0309(15) 0.0038(12) -0.0004(13) -0.0024(14)
C18 0.060(2) 0.0320(16) 0.0468(18) 0.0125(14) -0.0014(17) -0.0010(16)
C19 0.0415(19) 0.0489(19) 0.0373(16) 0.0144(14) 0.0014(15) 0.0165(16)
C20 0.0230(15) 0.053(2) 0.0390(16) 0.0088(15) 0.0045(13) -0.0010(14)
C21 0.0225(15) 0.0341(16) 0.0367(15) 0.0074(12) 0.0027(13) -0.0045(12)
C22 0.0226(14) 0.0164(12) 0.0302(13) 0.0029(10) 0.0004(11) -0.0004(11)
C23 0.0256(14) 0.0234(13) 0.0319(14) -0.0010(11) -0.0016(12) 0.0023(12)
C24 0.0364(18) 0.0339(17) 0.0360(16) -0.0086(13) -0.0084(14) 0.0030(14)
C25 0.0305(17) 0.0231(15) 0.064(2) -0.0053(14) -0.0102(15) -0.0043(13)
C26 0.0269(16) 0.0231(14) 0.0586(19) 0.0085(13) 0.0024(14) -0.0055(12)
C27 0.0313(15) 0.0292(15) 0.0377(15) 0.0027(12) 0.0039(13) -0.0034(12)
O1 0.0403(13) 0.0398(11) 0.0541(12) 0.0004(10) -0.0148(11) -0.0113(10)
P1 0.0225(4) 0.0212(3) 0.0216(3) 0.0009(3) 0.0031(3) -0.0023(3)
Fe1 0.02330(18) 0.02304(17) 0.02399(17) -0.00006(18) 0.00006(14) 0.00027(19)

loop_
_atom_type_symbol
_atom_type_description
_atom_type_scat_dispersion_real
_atom_type_scat_dispersion_imag
_atom_type_scat_source
C C 0.0033 0.0016 'International Tables Vol C Tables 4.2.6.8 and 6.1.1.4'
H H 0 0 'International Tables Vol C Tables 4.2.6.8 and 6.1.1.4'
O O 0.0106 0.006 'International Tables Vol C Tables 4.2.6.8 and 6.1.1.4'
P P 0.1023 0.0942 'International Tables Vol C Tables 4.2.6.8 and 6.1.1.4'
Fe Fe 0.3463 0.8444 'International Tables Vol C Tables 4.2.6.8 and 6.1.1.4'

loop_
_geom_angle_atom_site_label_1
_geom_angle_atom_site_label_2
_geom_angle_atom_site_label_3
_geom_angle
C3 C1 C2 60.23(18)
C3 C1 Fe1 130.7(2)
C2 C1 Fe1 125.1(2)
C3 C1 H1 110.6
C2 C1 H1 110.6
Fe1 C1 H1 110.6
C3 C2 C1 59.44(19)
C3 C2 H2A 117.8
C1 C2 H2A 117.8
C3 C2 H2B 117.8
C1 C2 H2B 117.8
H2A C2 H2B 115
C1 C3 C2 60.34(19)
C1 C3 H3A 117.7
C2 C3 H3A 117.7
C1 C3 H3B 117.7
C2 C3 H3B 117.7
H3A C3 H3B 114.9
O1 C4 Fe1 177.0(2)
C6 C5 C9 107.6(2)
C6 C5 Fe1 70.40(15)
C9 C5 Fe1 69.63(15)
C6 C5 H5 126.2
C9 C5 H5 126.2
Fe1 C5 H5 126.2
C5 C6 C7 108.8(2)
C5 C6 Fe1 70.90(15)
C7 C6 Fe1 70.57(14)
C5 C6 H6 125.6
C7 C6 H6 125.6
Fe1 C6 H6 125.6
C6 C7 C8 107.2(3)
C6 C7 Fe1 70.42(14)
C8 C7 Fe1 70.13(15)
C6 C7 H7 126.4
C8 C7 H7 126.4
Fe1 C7 H7 126.4
C9 C8 C7 108.2(3)
C9 C8 Fe1 70.18(15)
C7 C8 Fe1 70.56(14)
C9 C8 H8 125.9
C7 C8 H8 125.9
Fe1 C8 H8 125.9
C8 C9 C5 108.2(2)
C8 C9 Fe1 70.90(15)
C5 C9 Fe1 71.14(15)
C8 C9 H9 125.9
C5 C9 H9 125.9
Fe1 C9 H9 125.9
C11 C10 C15 118.4(2)
C11 C10 P1 120.4(2)
C15 C10 P1 121.18(19)
C10 C11 C12 120.5(3)
C10 C11 H11 119.8
C12 C11 H11 119.8
C13 C12 C11 120.4(3)
C13 C12 H12 119.8
C11 C12 H12 119.8
C12 C13 C14 119.7(3)
C12 C13 H13 120.2
C14 C13 H13 120.2
C15 C14 C13 120.2(3)
C15 C14 H14 119.9
C13 C14 H14 119.9
C14 C15 C10 120.8(2)
C14 C15 H15 119.6
C10 C15 H15 119.6
C17 C16 C21 118.8(2)
C17 C16 P1 123.3(2)
C21 C16 P1 117.90(19)
C16 C17 C18 120.2(3)
C16 C17 H17 119.9
C18 C17 H17 119.9
C19 C18 C17 120.3(3)
C19 C18 H18 119.8
C17 C18 H18 119.8
C18 C19 C20 119.8(3)
C18 C19 H19 120.1
C20 C19 H19 120.1
C19 C20 C21 120.2(3)
C19 C20 H20 119.9
C21 C20 H20 119.9
C20 C21 C16 120.7(2)
C20 C21 H21 119.6
C16 C21 H21 119.6
C23 C22 C27 118.5(2)
C23 C22 P1 122.93(19)
C27 C22 P1 118.59(19)
C22 C23 C24 120.3(2)
C22 C23 H23 119.8
C24 C23 H23 119.8
C25 C24 C23 120.7(3)
C25 C24 H24 119.7
C23 C24 H24 119.7
C24 C25 C26 119.7(3)
C24 C25 H25 120.1
C26 C25 H25 120.1
C25 C26 C27 120.0(3)
C25 C26 H26 120
C27 C26 H26 120
C26 C27 C22 120.6(3)
C26 C27 H27 119.7
C22 C27 H27 119.7
C10 P1 C22 102.97(11)
C10 P1 C16 100.46(11)
C22 P1 C16 102.44(11)
C10 P1 Fe1 116.60(8)
C22 P1 Fe1 114.25(8)
C16 P1 Fe1 117.84(8)
C4 Fe1 C1 90.18(11)
C4 Fe1 C9 95.08(11)
C1 Fe1 C9 110.47(11)
C4 Fe1 C8 125.23(12)
C1 Fe1 C8 84.90(11)
C9 Fe1 C8 38.92(11)
C4 Fe1 C6 132.67(11)
C1 Fe1 C6 136.45(11)
C9 Fe1 C6 65.36(11)
C8 Fe1 C6 65.35(11)
C4 Fe1 C7 160.69(12)
C1 Fe1 C7 98.10(12)
C9 Fe1 C7 65.70(12)
C8 Fe1 C7 39.31(10)
C6 Fe1 C7 39.01(10)
C4 Fe1 C5 98.86(11)
C1 Fe1 C5 148.70(11)
C9 Fe1 C5 39.22(10)
C8 Fe1 C5 65.37(11)
C6 Fe1 C5 38.70(10)
C7 Fe1 C5 65.43(12)
C4 Fe1 P1 94.29(8)
C1 Fe1 P1 90.80(8)
C9 Fe1 P1 156.67(8)
C8 Fe1 P1 140.16(8)
C6 Fe1 P1 92.78(8)
C7 Fe1 P1 102.95(9)
C5 Fe1 P1 118.04(8)

loop_
_geom_bond_atom_site_label_1
_geom_bond_atom_site_label_2
_geom_bond_distance
C1 C3 1.478(4)
C1 C2 1.491(4)
C1 Fe1 2.011(3)
C1 H1 1
C2 C3 1.489(4)
C2 H2A 0.99
C2 H2B 0.99
C3 H3A 0.99
C3 H3B 0.99
C4 O1 1.163(3)
C4 Fe1 1.731(3)
C5 C6 1.402(4)
C5 C9 1.416(4)
C5 Fe1 2.119(3)
C5 H5 1
C6 C7 1.411(4)
C6 Fe1 2.112(3)
C6 H6 1
C7 C8 1.420(4)
C7 Fe1 2.114(2)
C7 H7 1
C8 C9 1.402(4)
C8 Fe1 2.108(3)
C8 H8 1
C9 Fe1 2.099(3)
C9 H9 1
C10 C11 1.382(4)
C10 C15 1.392(3)
C10 P1 1.842(2)
C11 C12 1.389(3)
C11 H11 0.95
C12 C13 1.368(4)
C12 H12 0.95
C13 C14 1.380(4)
C13 H13 0.95
C14 C15 1.377(3)
C14 H14 0.95
C15 H15 0.95
C16 C17 1.384(4)
C16 C21 1.389(3)
C16 P1 1.852(3)
C17 C18 1.400(4)
C17 H17 0.95
C18 C19 1.373(4)
C18 H18 0.95
C19 C20 1.379(4)
C19 H19 0.95
C20 C21 1.385(4)
C20 H20 0.95
C21 H21 0.95
C22 C23 1.381(3)
C22 C27 1.402(3)
C22 P1 1.844(3)
C23 C24 1.388(4)
C23 H23 0.95
C24 C25 1.373(4)
C24 H24 0.95
C25 C26 1.378(4)
C25 H25 0.95
C26 C27 1.382(4)
C26 H26 0.95
C27 H27 0.95
P1 Fe1 2.1904(7)
